data_2235300
loop_
_publ_author_name
'Deng, Gui-Ming'
'Zhang, He-Ming'
'Ou-Yang, Lin-Qi'
'Tong, Qiao-Zhen'
'Li, Shan'

_publ_section_title
;
 [1-(4-Chlorophenyl)-5-hydroxy-3-phenyl-1<i>H</i>-pyrazol-4-yl](thiophen-2-yl)methanone
;
_journal_coeditor_code XU5526
_journal_issue 6
_journal_name_full 'Acta Crystallographica Section E'
_journal_page_first o1639
_journal_paper_doi 10.1107/S1600536812019253
_journal_volume 68
_journal_year 2012
_chemical_formula_iupac 'C20 H13 Cl N2 O2 S'
_chemical_formula_moiety 'C20 H13 Cl N2 O2 S'
_chemical_formula_sum 'C20 H13 Cl N2 O2 S'
_chemical_formula_weight 380.84
_chemical_name_systematic
;
[1-(4-Chlorophenyl)-5-hydroxy-3-phenyl-1<i>H</i>-pyrazol-4-yl](thiophen-
2-yl)methanone
;
_space_group_IT_number 14
_symmetry_cell_setting monoclinic
_symmetry_space_group_name_Hall '-P 2ybc'
_symmetry_space_group_name_H-M 'P 1 21/c 1'
_atom_sites_solution_hydrogens geom
_atom_sites_solution_primary direct
_atom_sites_solution_secondary difmap
_audit_creation_method SHELXL-97
_cell_angle_alpha 90.00
_cell_angle_beta 91.5590(10)
_cell_angle_gamma 90.00
_cell_formula_units_Z 4
_cell_length_a 6.0686(2)
_cell_length_b 18.6887(5)
_cell_length_c 14.9734(4)
_cell_measurement_reflns_used 9988
_cell_measurement_temperature 296(2)
_cell_measurement_theta_max 28.22
_cell_measurement_theta_min 3.08
_cell_volume 1697.57(9)
_computing_cell_refinement 'SAINT (Bruker, 1998)'
_computing_data_collection 'SMART (Bruker, 1998)'
_computing_data_reduction 'SAINT (Bruker, 1998)'
_computing_molecular_graphics 'SHELXTL (Sheldrick, 2008)'
_computing_publication_material 'SHELXTL (Sheldrick, 2008)'
_computing_structure_refinement 'SHELXTL (Sheldrick, 2008)'
_computing_structure_solution 'SHELXTL (Sheldrick, 2008)'
_diffrn_ambient_temperature 296(2)
_diffrn_measured_fraction_theta_full 0.998
_diffrn_measured_fraction_theta_max 0.998
_diffrn_measurement_device_type 'Bruker SMART CCD'
_diffrn_measurement_method '\w scans'
_diffrn_radiation_monochromator graphite
_diffrn_radiation_source 'fine-focus sealed tube'
_diffrn_radiation_type MoK\a
_diffrn_radiation_wavelength 0.71073
_diffrn_reflns_av_R_equivalents 0.0235
_diffrn_reflns_av_sigmaI/netI 0.0131
_diffrn_reflns_limit_h_max 7
_diffrn_reflns_limit_h_min -7
_diffrn_reflns_limit_k_max 22
_diffrn_reflns_limit_k_min -23
_diffrn_reflns_limit_l_max 18
_diffrn_reflns_limit_l_min -18
_diffrn_reflns_number 20900
_diffrn_reflns_theta_full 26.00
_diffrn_reflns_theta_max 26.00
_diffrn_reflns_theta_min 1.74
_exptl_absorpt_coefficient_mu 0.366
_exptl_absorpt_correction_type none
_exptl_crystal_colour yellow
_exptl_crystal_density_diffrn 1.490
_exptl_crystal_density_method 'not measured'
_exptl_crystal_description block
_exptl_crystal_F_000 784.0
_exptl_crystal_size_max 0.22
_exptl_crystal_size_mid 0.20
_exptl_crystal_size_min 0.18
_refine_diff_density_max 0.311
_refine_diff_density_min -0.312
_refine_ls_extinction_method none
_refine_ls_goodness_of_fit_ref 1.062
_refine_ls_hydrogen_treatment constr
_refine_ls_matrix_type full
_refine_ls_number_parameters 235
_refine_ls_number_reflns 3351
_refine_ls_number_restraints 0
_refine_ls_restrained_S_all 1.062
_refine_ls_R_factor_all 0.0338
_refine_ls_R_factor_gt 0.0309
_refine_ls_shift/su_max 0.002
_refine_ls_shift/su_mean 0.000
_refine_ls_structure_factor_coef Fsqd
_refine_ls_weighting_details 'calc w=1/[\s^2^(Fo^2^)+(0.0494P)^2^+0.8000P] where P=(Fo^2^+2Fc^2^)/3'
_refine_ls_weighting_scheme calc
_refine_ls_wR_factor_gt 0.0865
_refine_ls_wR_factor_ref 0.0884
_reflns_number_gt 3072
_reflns_number_total 3351
_reflns_threshold_expression I>2sigma(I)
_cod_data_source_file xu5526.cif
_cod_data_source_block I
_cod_original_sg_symbol_H-M 'P 21/c'
_cod_database_code 2235300
_cod_database_fobs_code 2235300

loop_
_symmetry_equiv_pos_as_xyz
'x, y, z'
'-x, y+1/2, -z+1/2'
'-x, -y, -z'
'x, -y-1/2, z-1/2'

loop_
_atom_site_type_symbol
_atom_site_label
_atom_site_fract_x
_atom_site_fract_y
_atom_site_fract_z
_atom_site_U_iso_or_equiv
_atom_site_adp_type
_atom_site_calc_flag
_atom_site_refinement_flags
_atom_site_occupancy
_atom_site_symmetry_multiplicity
C C1 0.7121(2) 0.56022(8) 0.81785(9) 0.0221(3) Uani d . 1 1
C C2 0.6399(2) 0.49761(8) 0.77634(10) 0.0261(3) Uani d . 1 1
H H2 0.5030 0.4784 0.7892 0.031 Uiso calc R 1 1
C C3 0.7742(3) 0.46391(8) 0.71551(10) 0.0269(3) Uani d . 1 1
H H3 0.7280 0.4219 0.6876 0.032 Uiso calc R 1 1
C C4 0.9765(2) 0.49323(8) 0.69683(10) 0.0241(3) Uani d . 1 1
C C5 1.0483(2) 0.55577(8) 0.73728(10) 0.0258(3) Uani d . 1 1
H H5 1.1843 0.5752 0.7235 0.031 Uiso calc R 1 1
C C6 0.9166(2) 0.58925(8) 0.79828(10) 0.0255(3) Uani d . 1 1
H H6 0.9643 0.6311 0.8263 0.031 Uiso calc R 1 1
C C7 0.4045(2) 0.57557(8) 0.92592(9) 0.0224(3) Uani d . 1 1
C C8 0.3346(2) 0.63263(8) 0.97842(9) 0.0222(3) Uani d . 1 1
C C9 0.4825(2) 0.68917(8) 0.95717(9) 0.0223(3) Uani d . 1 1
C C10 0.4907(2) 0.76450(8) 0.98822(9) 0.0218(3) Uani d . 1 1
C C11 0.3064(2) 0.80840(8) 0.98391(10) 0.0252(3) Uani d . 1 1
H H11 0.1744 0.7912 0.9594 0.030 Uiso calc R 1 1
C C12 0.3185(3) 0.87803(8) 1.01608(11) 0.0301(3) Uani d . 1 1
H H12 0.1949 0.9074 1.0125 0.036 Uiso calc R 1 1
C C13 0.5140(3) 0.90380(8) 1.05335(11) 0.0311(3) Uani d . 1 1
H H13 0.5209 0.9501 1.0760 0.037 Uiso calc R 1 1
C C14 0.6989(3) 0.86062(9) 1.05681(10) 0.0301(3) Uani d . 1 1
H H14 0.8305 0.8779 1.0817 0.036 Uiso calc R 1 1
C C15 0.6887(2) 0.79162(8) 1.02331(10) 0.0257(3) Uani d . 1 1
H H15 0.8146 0.7632 1.0242 0.031 Uiso calc R 1 1
C C16 0.1539(2) 0.62147(8) 1.03925(10) 0.0236(3) Uani d . 1 1
C C17 0.1226(2) 0.66529(8) 1.11888(10) 0.0234(3) Uani d . 1 1
C C18 0.2674(3) 0.71042(8) 1.16592(10) 0.0281(3) Uani d . 1 1
H H18 0.4099 0.7209 1.1487 0.034 Uiso calc R 1 1
C C19 0.1698(3) 0.73824(9) 1.24312(11) 0.0363(4) Uani d . 1 1
H H19 0.2418 0.7694 1.2826 0.044 Uiso calc R 1 1
C C20 -0.0405(3) 0.71486(9) 1.25382(11) 0.0367(4) Uani d . 1 1
H H20 -0.1283 0.7290 1.3006 0.044 Uiso calc R 1 1
Cl Cl1 1.14533(6) 0.45042(2) 0.62109(2) 0.03082(12) Uani d . 1 1
N N1 0.5794(2) 0.59767(6) 0.87952(8) 0.0233(3) Uani d . 1 1
N N2 0.6279(2) 0.66882(6) 0.89840(8) 0.0246(3) Uani d . 1 1
O O1 0.33334(17) 0.50886(5) 0.91919(7) 0.0258(2) Uani d . 1 1
H H1 0.2308 0.5029 0.9530 0.039 Uiso calc R 1 1
O O2 0.02678(19) 0.57078(6) 1.02388(8) 0.0355(3) Uani d . 1 1
S S1 -0.12432(6) 0.65709(2) 1.17238(3) 0.03080(12) Uani d . 1 1

loop_
_atom_site_aniso_label
_atom_site_aniso_U_11
_atom_site_aniso_U_22
_atom_site_aniso_U_33
_atom_site_aniso_U_12
_atom_site_aniso_U_13
_atom_site_aniso_U_23
C1 0.0219(7) 0.0224(7) 0.0221(7) 0.0033(5) 0.0034(5) 0.0018(5)
C2 0.0230(7) 0.0248(7) 0.0308(7) -0.0007(6) 0.0056(6) 0.0006(6)
C3 0.0303(8) 0.0222(7) 0.0283(7) 0.0008(6) 0.0039(6) -0.0027(6)
C4 0.0258(7) 0.0246(7) 0.0221(7) 0.0063(6) 0.0047(5) 0.0018(5)
C5 0.0215(7) 0.0282(8) 0.0278(7) -0.0003(6) 0.0049(6) 0.0009(6)
C6 0.0250(7) 0.0242(7) 0.0275(7) -0.0010(6) 0.0029(6) -0.0013(6)
C7 0.0215(7) 0.0225(7) 0.0233(7) -0.0011(5) 0.0020(5) 0.0015(5)
C8 0.0214(7) 0.0228(7) 0.0226(7) 0.0006(5) 0.0027(5) 0.0007(5)
C9 0.0215(7) 0.0209(7) 0.0245(7) 0.0012(5) 0.0022(5) 0.0021(5)
C10 0.0241(7) 0.0210(7) 0.0206(6) -0.0004(5) 0.0056(5) 0.0024(5)
C11 0.0222(7) 0.0281(8) 0.0254(7) 0.0006(6) 0.0009(6) -0.0005(6)
C12 0.0309(8) 0.0263(8) 0.0335(8) 0.0065(6) 0.0054(6) -0.0001(6)
C13 0.0410(9) 0.0233(7) 0.0293(8) -0.0034(7) 0.0074(7) -0.0042(6)
C14 0.0288(8) 0.0323(8) 0.0291(8) -0.0094(6) 0.0004(6) 0.0010(6)
C15 0.0218(7) 0.0263(7) 0.0290(7) 0.0005(6) 0.0028(6) 0.0054(6)
C16 0.0221(7) 0.0232(7) 0.0257(7) 0.0011(6) 0.0038(6) 0.0031(6)
C17 0.0222(7) 0.0240(7) 0.0242(7) 0.0038(5) 0.0052(6) 0.0049(6)
C18 0.0340(8) 0.0273(7) 0.0231(7) 0.0026(6) 0.0070(6) 0.0042(6)
C19 0.0485(10) 0.0318(8) 0.0288(8) -0.0009(7) 0.0050(7) -0.0022(7)
C20 0.0466(10) 0.0346(9) 0.0297(8) 0.0092(7) 0.0148(7) 0.0006(7)
Cl1 0.0322(2) 0.0302(2) 0.0306(2) 0.00225(15) 0.01222(15) -0.00420(14)
N1 0.0238(6) 0.0194(6) 0.0269(6) -0.0005(5) 0.0062(5) -0.0010(5)
N2 0.0248(6) 0.0197(6) 0.0298(6) -0.0007(5) 0.0069(5) -0.0011(5)
O1 0.0246(5) 0.0227(5) 0.0305(5) -0.0047(4) 0.0081(4) -0.0014(4)
O2 0.0344(6) 0.0343(6) 0.0386(6) -0.0122(5) 0.0144(5) -0.0069(5)
S1 0.0272(2) 0.0344(2) 0.0313(2) 0.00437(15) 0.01022(16) 0.00459(15)

loop_
_atom_type_symbol
_atom_type_description
_atom_type_scat_dispersion_real
_atom_type_scat_dispersion_imag
_atom_type_scat_source
C C 0.0033 0.0016 'International Tables Vol C Tables 4.2.6.8 and 6.1.1.4'
H H 0.0000 0.0000 'International Tables Vol C Tables 4.2.6.8 and 6.1.1.4'
N N 0.0061 0.0033 'International Tables Vol C Tables 4.2.6.8 and 6.1.1.4'
O O 0.0106 0.0060 'International Tables Vol C Tables 4.2.6.8 and 6.1.1.4'
S S 0.1246 0.1234 'International Tables Vol C Tables 4.2.6.8 and 6.1.1.4'
Cl Cl 0.1484 0.1585 'International Tables Vol C Tables 4.2.6.8 and 6.1.1.4'

loop_
_geom_angle_atom_site_label_1
_geom_angle_atom_site_label_2
_geom_angle_atom_site_label_3
_geom_angle
C2 C1 C6 120.36(13)
C2 C1 N1 121.76(13)
C6 C1 N1 117.86(13)
C3 C2 C1 119.44(14)
C3 C2 H2 120.3
C1 C2 H2 120.3
C4 C3 C2 119.59(14)
C4 C3 H3 120.2
C2 C3 H3 120.2
C3 C4 C5 121.24(14)
C3 C4 Cl1 119.44(12)
C5 C4 Cl1 119.33(11)
C6 C5 C4 119.52(14)
C6 C5 H5 120.2
C4 C5 H5 120.2
C5 C6 C1 119.86(14)
C5 C6 H6 120.1
C1 C6 H6 120.1
O1 C7 N1 120.61(13)
O1 C7 C8 131.21(13)
N1 C7 C8 108.13(12)
C7 C8 C9 103.72(12)
C7 C8 C16 119.13(13)
C9 C8 C16 137.08(13)
N2 C9 C8 111.79(13)
N2 C9 C10 117.74(13)
C8 C9 C10 130.44(13)
C11 C10 C15 119.22(14)
C11 C10 C9 121.78(13)
C15 C10 C9 119.00(13)
C10 C11 C12 120.21(14)
C10 C11 H11 119.9
C12 C11 H11 119.9
C13 C12 C11 120.18(14)
C13 C12 H12 119.9
C11 C12 H12 119.9
C14 C13 C12 119.87(15)
C14 C13 H13 120.1
C12 C13 H13 120.1
C13 C14 C15 120.14(14)
C13 C14 H14 119.9
C15 C14 H14 119.9
C14 C15 C10 120.32(14)
C14 C15 H15 119.8
C10 C15 H15 119.8
O2 C16 C8 117.89(13)
O2 C16 C17 119.04(13)
C8 C16 C17 123.02(13)
C18 C17 C16 131.02(13)
C18 C17 S1 111.24(11)
C16 C17 S1 117.53(11)
C17 C18 C19 111.34(15)
C17 C18 H18 124.3
C19 C18 H18 124.3
C20 C19 C18 113.14(16)
C20 C19 H19 123.4
C18 C19 H19 123.4
C19 C20 S1 112.52(13)
C19 C20 H20 123.7
S1 C20 H20 123.7
C7 N1 N2 110.71(11)
C7 N1 C1 130.51(12)
N2 N1 C1 118.78(11)
C9 N2 N1 105.65(11)
C7 O1 H1 109.5
C20 S1 C17 91.72(8)

loop_
_geom_bond_atom_site_label_1
_geom_bond_atom_site_label_2
_geom_bond_distance
C1 C2 1.390(2)
C1 C6 1.393(2)
C1 N1 1.4254(18)
C2 C3 1.389(2)
C2 H2 0.9300
C3 C4 1.380(2)
C3 H3 0.9300
C4 C5 1.381(2)
C4 Cl1 1.7432(14)
C5 C6 1.380(2)
C5 H5 0.9300
C6 H6 0.9300
C7 O1 1.3224(17)
C7 N1 1.3491(18)
C7 C8 1.397(2)
C8 C9 1.428(2)
C8 C16 1.4595(19)
C9 N2 1.3191(19)
C9 C10 1.483(2)
C10 C11 1.387(2)
C10 C15 1.394(2)
C11 C12 1.389(2)
C11 H11 0.9300
C12 C13 1.384(2)
C12 H12 0.9300
C13 C14 1.382(2)
C13 H13 0.9300
C14 C15 1.384(2)
C14 H14 0.9300
C15 H15 0.9300
C16 O2 1.2393(19)
C16 C17 1.463(2)
C17 C18 1.395(2)
C17 S1 1.7253(14)
C18 C19 1.412(2)
C18 H18 0.9300
C19 C20 1.363(3)
C19 H19 0.9300
C20 S1 1.6965(19)
C20 H20 0.9300
N1 N2 1.3892(17)
O1 H1 0.8200

loop_
_geom_hbond_atom_site_label_D
_geom_hbond_atom_site_label_H
_geom_hbond_atom_site_label_A
_geom_hbond_site_symmetry_A
_geom_hbond_distance_DH
_geom_hbond_distance_HA
_geom_hbond_distance_DA
_geom_hbond_angle_DHA
O1 H1 O2 . 0.82 2.08 2.7233(15) 134.6
O1 H1 O2 3_567 0.82 2.12 2.7964(15) 139.9

loop_
_geom_torsion_atom_site_label_1
_geom_torsion_atom_site_label_2
_geom_torsion_atom_site_label_3
_geom_torsion_atom_site_label_4
_geom_torsion
C6 C1 C2 C3 0.4(2)
N1 C1 C2 C3 178.83(13)
C1 C2 C3 C4 -0.3(2)
C2 C3 C4 C5 -0.2(2)
C2 C3 C4 Cl1 179.53(12)
C3 C4 C5 C6 0.7(2)
Cl1 C4 C5 C6 -179.03(12)
C4 C5 C6 C1 -0.6(2)
C2 C1 C6 C5 0.1(2)
N1 C1 C6 C5 -178.40(13)
O1 C7 C8 C9 178.08(15)
N1 C7 C8 C9 0.69(16)
O1 C7 C8 C16 0.8(2)
N1 C7 C8 C16 -176.63(12)
C7 C8 C9 N2 -0.31(17)
C16 C8 C9 N2 176.25(16)
C7 C8 C9 C10 177.61(14)
C16 C8 C9 C10 -5.8(3)
N2 C9 C10 C11 126.50(15)
C8 C9 C10 C11 -51.3(2)
N2 C9 C10 C15 -54.02(19)
C8 C9 C10 C15 128.16(17)
C15 C10 C11 C12 -1.4(2)
C9 C10 C11 C12 178.06(13)
C10 C11 C12 C13 -0.6(2)
C11 C12 C13 C14 1.4(2)
C12 C13 C14 C15 -0.2(2)
C13 C14 C15 C10 -1.8(2)
C11 C10 C15 C14 2.6(2)
C9 C10 C15 C14 -176.86(13)
C7 C8 C16 O2 -21.5(2)
C9 C8 C16 O2 162.36(17)
C7 C8 C16 C17 155.84(14)
C9 C8 C16 C17 -20.3(3)
O2 C16 C17 C18 159.46(16)
C8 C16 C17 C18 -17.8(2)
O2 C16 C17 S1 -14.63(19)
C8 C16 C17 S1 168.10(11)
C16 C17 C18 C19 -175.79(15)
S1 C17 C18 C19 -1.42(17)
C17 C18 C19 C20 0.0(2)
C18 C19 C20 S1 1.4(2)
O1 C7 N1 N2 -178.57(12)
C8 C7 N1 N2 -0.85(16)
O1 C7 N1 C1 1.4(2)
C8 C7 N1 C1 179.14(14)
C2 C1 N1 C7 18.8(2)
C6 C1 N1 C7 -162.77(14)
C2 C1 N1 N2 -161.23(13)
C6 C1 N1 N2 17.22(19)
C8 C9 N2 N1 -0.18(16)
C10 C9 N2 N1 -178.39(12)
C7 N1 N2 C9 0.64(16)
C1 N1 N2 C9 -179.36(12)
C19 C20 S1 C17 -1.85(14)
C18 C17 S1 C20 1.86(12)
C16 C17 S1 C20 177.08(12)

loop_
_cod_related_entry_id
_cod_related_entry_database
_cod_related_entry_code
1 ChemSpider 30657835
